data_7022914
loop_
_publ_author_name
'Safin, Damir A.'
'Babashkina, Maria G.'
'Railliet, Antoine P.'
'Tumanov, Nikolay A.'
'Robeyns, Koen'
'Devlin, Eamonn'
'Sanakis, Yiannis'
'Filinchuk, Yaroslav'
'Garcia, Yann'

_publ_section_title
;
 First structurally characterized self-assembly of bipodal
 N-thiophosphorylated bis-thiourea with Co(II): magnetic properties and
 thermal decomposition.
;
_journal_issue 15
_journal_name_full 'Dalton transactions (Cambridge, England : 2003)'
_journal_page_first 5532
_journal_page_last 5538
_journal_paper_doi 10.1039/c3dt50254f
_journal_volume 42
_journal_year 2013
_chemical_formula_moiety 'C4 H12 N2, 2(C2 H3 O2)'
_chemical_formula_sum 'C8 H18 N2 O4'
_chemical_formula_weight 206.24
_chemical_name_systematic
;
?
;
_space_group_IT_number 2
_symmetry_cell_setting triclinic
_symmetry_space_group_name_Hall '-P 1'
_symmetry_space_group_name_H-M 'P -1'
_atom_sites_solution_hydrogens geom
_atom_sites_solution_primary direct
_atom_sites_solution_secondary difmap
_audit_creation_method SHELXL-97
_cell_angle_alpha 117.795(16)
_cell_angle_beta 100.317(9)
_cell_angle_gamma 90.118(9)
_cell_formula_units_Z 1
_cell_length_a 5.7855(3)
_cell_length_b 7.0039(11)
_cell_length_c 7.4459(11)
_cell_measurement_reflns_used 2246
_cell_measurement_temperature 150(2)
_cell_measurement_theta_max 25.6183
_cell_measurement_theta_min 3.1525
_cell_volume 261.32(7)
_computing_cell_refinement
;
CrysAlisPro, Agilent Technologies,
Version 1.171.36.21 (release 14-08-2012 CrysAlis171 .NET)
(compiled Sep 14 2012,17:21:16)
;
_computing_data_collection MAR
_computing_data_reduction
;
CrysAlisPro, Agilent Technologies,
Version 1.171.36.21 (release 14-08-2012 CrysAlis171 .NET)
(compiled Sep 14 2012,17:21:16)
;
_computing_structure_refinement 'SHELXL-97 (Sheldrick, 1997)'
_computing_structure_solution 'SHELXS-97 (Sheldrick, 1990)'
_diffrn_ambient_temperature 150(2)
_diffrn_measured_fraction_theta_full 0.925
_diffrn_measured_fraction_theta_max 0.914
_diffrn_measurement_device_type 'MAR345 image plate'
_diffrn_measurement_method '180 images, \D\F 1.5\% '
_diffrn_radiation_monochromator 'Xenocs Fox3D mirror'
_diffrn_radiation_source 'Rigaku UltraX 18 rotating anode'
_diffrn_radiation_type MoK\a
_diffrn_radiation_wavelength 0.71073
_diffrn_reflns_av_R_equivalents 0.0000
_diffrn_reflns_av_sigmaI/netI 0.0194
_diffrn_reflns_limit_h_max 7
_diffrn_reflns_limit_h_min -7
_diffrn_reflns_limit_k_max 7
_diffrn_reflns_limit_k_min -8
_diffrn_reflns_limit_l_max 9
_diffrn_reflns_limit_l_min -9
_diffrn_reflns_number 913
_diffrn_reflns_theta_full 25.24
_diffrn_reflns_theta_max 25.70
_diffrn_reflns_theta_min 3.16
_exptl_absorpt_coefficient_mu 0.104
_exptl_absorpt_correction_T_max 1.00000
_exptl_absorpt_correction_T_min 0.97985
_exptl_absorpt_correction_type multi-scan
_exptl_absorpt_process_details
;
CrysAlisPro, Agilent Technologies,
Version 1.171.36.21 (release 14-08-2012 CrysAlis171 .NET)
(compiled Sep 14 2012,17:21:16)
Empirical absorption correction using spherical harmonics,
implemented in SCALE3 ABSPACK scaling algorithm.
;
_exptl_crystal_colour colour
_exptl_crystal_density_diffrn 1.311
_exptl_crystal_density_method 'not measured'
_exptl_crystal_description plate
_exptl_crystal_F_000 112
_exptl_crystal_size_max 0.30
_exptl_crystal_size_mid 0.08
_exptl_crystal_size_min 0.02
_refine_diff_density_max 0.190
_refine_diff_density_min -0.198
_refine_diff_density_rms 0.045
_refine_ls_extinction_method none
_refine_ls_goodness_of_fit_ref 1.194
_refine_ls_hydrogen_treatment constr
_refine_ls_matrix_type full
_refine_ls_number_parameters 66
_refine_ls_number_reflns 913
_refine_ls_number_restraints 0
_refine_ls_restrained_S_all 1.194
_refine_ls_R_factor_all 0.0453
_refine_ls_R_factor_gt 0.0448
_refine_ls_shift/su_max 0.000
_refine_ls_shift/su_mean 0.000
_refine_ls_structure_factor_coef Fsqd
_refine_ls_weighting_details 'calc w=1/[\s^2^(Fo^2^)+(0.0217P)^2^+0.2673P] where P=(Fo^2^+2Fc^2^)/3'
_refine_ls_weighting_scheme calc
_refine_ls_wR_factor_gt 0.1093
_refine_ls_wR_factor_ref 0.1096
_reflns_number_gt 898
_reflns_number_total 913
_reflns_threshold_expression >2sigma(I)
_cod_data_source_file c3dt50254f.txt
_cod_data_source_block safin262
_cod_original_cell_volume 261.32(6)
_cod_database_code 7022914

loop_
_symmetry_equiv_pos_as_xyz
'x, y, z'
'-x, -y, -z'

loop_
_atom_site_label
_atom_site_type_symbol
_atom_site_fract_x
_atom_site_fract_y
_atom_site_fract_z
_atom_site_U_iso_or_equiv
_atom_site_adp_type
_atom_site_occupancy
_atom_site_symmetry_multiplicity
_atom_site_calc_flag
_atom_site_refinement_flags
C1 C -0.0301(4) 0.3477(4) 0.6762(4) 0.0246(5) Uani 1 1 d .
H1A H -0.0453 0.4966 0.7000 0.037 Uiso 1 1 calc R
H1B H 0.0548 0.3504 0.8038 0.037 Uiso 1 1 calc R
H1C H -0.1875 0.2705 0.6357 0.037 Uiso 1 1 calc R
C2 C 0.1054(4) 0.2327(4) 0.5047(3) 0.0173(5) Uani 1 1 d .
O3 O 0.3266(3) 0.2483(3) 0.5564(2) 0.0248(4) Uani 1 1 d .
O4 O -0.0071(3) 0.1313(3) 0.3204(2) 0.0238(4) Uani 1 1 d .
C5 C 0.4344(5) -0.1501(4) 0.0692(4) 0.0213(5) Uani 1 1 d .
H5A H 0.2600 -0.1671 0.0278 0.026 Uiso 1 1 calc R
H5B H 0.4803 -0.2417 0.1359 0.026 Uiso 1 1 calc R
N6 N 0.5176(3) 0.0798(3) 0.2174(3) 0.0188(5) Uani 1 1 d .
H6A H 0.6786 0.0931 0.2619 0.023 Uiso 1 1 calc R
H6B H 0.4493 0.1237 0.3312 0.023 Uiso 1 1 calc R
C7 C 0.4576(5) 0.2219(4) 0.1208(4) 0.0208(5) Uani 1 1 d .
H7A H 0.5179 0.3740 0.2223 0.025 Uiso 1 1 calc R
H7B H 0.2839 0.2151 0.0806 0.025 Uiso 1 1 calc R

loop_
_atom_site_aniso_label
_atom_site_aniso_U_11
_atom_site_aniso_U_22
_atom_site_aniso_U_33
_atom_site_aniso_U_23
_atom_site_aniso_U_13
_atom_site_aniso_U_12
C1 0.0242(14) 0.0250(13) 0.0241(12) 0.0099(11) 0.0085(10) 0.0038(11)
C2 0.0184(12) 0.0157(10) 0.0191(11) 0.0095(9) 0.0033(8) 0.0009(9)
O3 0.0167(9) 0.0354(10) 0.0181(8) 0.0097(8) 0.0025(6) 0.0013(8)
O4 0.0168(9) 0.0310(9) 0.0187(8) 0.0086(8) 0.0016(6) 0.0001(7)
C5 0.0194(13) 0.0240(12) 0.0215(12) 0.0119(10) 0.0034(9) 0.0010(10)
N6 0.0143(10) 0.0261(11) 0.0139(8) 0.0078(8) 0.0027(7) 0.0019(8)
C7 0.0191(14) 0.0180(11) 0.0215(12) 0.0062(10) 0.0041(10) 0.0038(10)

loop_
_atom_type_symbol
_atom_type_description
_atom_type_scat_dispersion_real
_atom_type_scat_dispersion_imag
_atom_type_scat_source
C C 0.0033 0.0016 'International Tables Vol C Tables 4.2.6.8 and 6.1.1.4'
H H 0.0000 0.0000 'International Tables Vol C Tables 4.2.6.8 and 6.1.1.4'
N N 0.0061 0.0033 'International Tables Vol C Tables 4.2.6.8 and 6.1.1.4'
O O 0.0106 0.0060 'International Tables Vol C Tables 4.2.6.8 and 6.1.1.4'

loop_
_geom_angle_atom_site_label_1
_geom_angle_atom_site_label_2
_geom_angle_atom_site_label_3
_geom_angle
_geom_angle_site_symmetry_1
_geom_angle_site_symmetry_3
C2 C1 H1A 109.5 . .
C2 C1 H1B 109.5 . .
H1A C1 H1B 109.5 . .
C2 C1 H1C 109.5 . .
H1A C1 H1C 109.5 . .
H1B C1 H1C 109.5 . .
O4 C2 O3 123.8(2) . .
O4 C2 C1 118.9(2) . .
O3 C2 C1 117.31(19) . .
N6 C5 C7 109.6(2) . 2_655
N6 C5 H5A 109.8 . .
C7 C5 H5A 109.8 2_655 .
N6 C5 H5B 109.8 . .
C7 C5 H5B 109.8 2_655 .
H5A C5 H5B 108.2 . .
C5 N6 C7 111.35(17) . .
C5 N6 H6A 109.4 . .
C7 N6 H6A 109.4 . .
C5 N6 H6B 109.4 . .
C7 N6 H6B 109.4 . .
H6A N6 H6B 108.0 . .
N6 C7 C5 110.19(19) . 2_655
N6 C7 H7A 109.6 . .
C5 C7 H7A 109.6 2_655 .
N6 C7 H7B 109.6 . .
C5 C7 H7B 109.6 2_655 .
H7A C7 H7B 108.1 . .

loop_
_geom_bond_atom_site_label_1
_geom_bond_atom_site_label_2
_geom_bond_distance
_geom_bond_site_symmetry_2
C1 C2 1.515(3) .
C1 H1A 0.9800 .
C1 H1B 0.9800 .
C1 H1C 0.9800 .
C2 O4 1.257(3) .
C2 O3 1.258(3) .
C5 N6 1.480(3) .
C5 C7 1.516(3) 2_655
C5 H5A 0.9900 .
C5 H5B 0.9900 .
N6 C7 1.486(3) .
N6 H6A 0.9200 .
N6 H6B 0.9200 .
C7 C5 1.516(3) 2_655
C7 H7A 0.9900 .
C7 H7B 0.9900 .

loop_
_geom_torsion_atom_site_label_1
_geom_torsion_atom_site_label_2
_geom_torsion_atom_site_label_3
_geom_torsion_atom_site_label_4
_geom_torsion
_geom_torsion_site_symmetry_1
_geom_torsion_site_symmetry_4
C7 C5 N6 C7 57.8(3) 2_655 .
C5 N6 C7 C5 -58.2(3) . 2_655
